data_7058226
loop_
_publ_author_name
'Pisk, Jana'
'Rub\<ci\'c, Mirta'
'Kuzman, Dino'
'Cindri\'c, Marina'
'Agustin, Dominique'
'Vrdoljak, Vi\<snja'

_publ_section_title
;
 Molybdenum(vi) complexes of hemilabile aroylhydrazone ligands as
 efficient catalysts for greener cyclooctene epoxidation: an experimental
 and theoretical approach
;
_journal_issue 14
_journal_name_full 'New Journal of Chemistry'
_journal_page_first 5531
_journal_paper_doi 10.1039/C9NJ00229D
_journal_volume 43
_journal_year 2019
_chemical_formula_moiety 'C15 H13 Mo N3 O5'
_chemical_formula_sum 'C15 H13 Mo N3 O5'
_chemical_formula_weight 411.22
_chemical_name_common
'cyclo-bis(2-oxo-4-methoxybenzaldehyde 2-aminobenzoylhydrazonato-O,N,O\#8217;,N\#8217;)tetraoxo-dimolybdenum(VI)'
_space_group_crystal_system monoclinic
_space_group_IT_number 14
_space_group_name_Hall '-P 2yn'
_space_group_name_H-M_alt 'P 1 21/n 1'
_symmetry_space_group_name_Hall '-P 2yn'
_symmetry_space_group_name_H-M 'P 1 21/n 1'
_atom_sites_solution_hydrogens mixed
_audit_creation_method SHELXL-2018/3
_audit_update_record
;
2018-12-23 deposited with the CCDC.    2019-03-06 downloaded from the CCDC.
;
_cell_angle_alpha 90
_cell_angle_beta 98.553(9)
_cell_angle_gamma 90
_cell_formula_units_Z 4
_cell_length_a 12.1433(13)
_cell_length_b 9.9365(5)
_cell_length_c 12.6523(12)
_cell_measurement_reflns_used 1786
_cell_measurement_temperature 296(2)
_cell_measurement_theta_max 23.7630
_cell_measurement_theta_min 4.4090
_cell_volume 1509.7(2)
_computing_cell_refinement
;
CrysAlisPro, Agilent Technologies,
Version 1.171.36.32 (release 02-08-2013 CrysAlis171 .NET)
(compiled Aug  2 2013,16:46:58)
;
_computing_data_collection
;
CrysAlisPro, Agilent Technologies,
Version 1.171.36.32 (release 02-08-2013 CrysAlis171 .NET)
(compiled Aug  2 2013,16:46:58)
;
_computing_data_reduction
;
CrysAlisPro, Agilent Technologies,
Version 1.171.36.32 (release 02-08-2013 CrysAlis171 .NET)
(compiled Aug  2 2013,16:46:58)
;
_computing_structure_refinement 'SHELXL-2018/3 (Sheldrick, 2018)'
_computing_structure_solution 'SHELXS-2013 (Sheldrick, 2013)'
_diffrn_ambient_temperature 296(2)
_diffrn_detector_area_resol_mean 16.3426
_diffrn_measured_fraction_theta_full 0.995
_diffrn_measured_fraction_theta_max 0.995
_diffrn_measurement_device_type 'Xcalibur, Sapphire3'
_diffrn_measurement_method '\w scans'
_diffrn_radiation_monochromator graphite
_diffrn_radiation_source 'Enhance (Mo) X-ray Source'
_diffrn_radiation_type 'Mo K\a'
_diffrn_radiation_wavelength 0.71073
_diffrn_reflns_av_R_equivalents 0.1161
_diffrn_reflns_av_unetI/netI 0.1057
_diffrn_reflns_Laue_measured_fraction_full 0.995
_diffrn_reflns_Laue_measured_fraction_max 0.995
_diffrn_reflns_limit_h_max 14
_diffrn_reflns_limit_h_min -14
_diffrn_reflns_limit_k_max 12
_diffrn_reflns_limit_k_min -12
_diffrn_reflns_limit_l_max 14
_diffrn_reflns_limit_l_min -15
_diffrn_reflns_number 14582
_diffrn_reflns_point_group_measured_fraction_full 0.995
_diffrn_reflns_point_group_measured_fraction_max 0.995
_diffrn_reflns_theta_full 25.242
_diffrn_reflns_theta_max 25.497
_diffrn_reflns_theta_min 4.341
_exptl_absorpt_coefficient_mu 0.901
_exptl_absorpt_correction_T_max 1.00000
_exptl_absorpt_correction_T_min 0.45949
_exptl_absorpt_correction_type multi-scan
_exptl_absorpt_process_details
;
CrysAlisPro, Agilent Technologies,
Version 1.171.36.32 (release 02-08-2013 CrysAlis171 .NET)
(compiled Aug  2 2013,16:46:58)
Empirical absorption correction using spherical harmonics,
 implemented in SCALE3 ABSPACK scaling algorithm.
;
_exptl_crystal_colour red
_exptl_crystal_density_diffrn 1.809
_exptl_crystal_description plate
_exptl_crystal_F_000 824
_exptl_crystal_size_max 0.58
_exptl_crystal_size_mid 0.08
_exptl_crystal_size_min 0.03
_refine_diff_density_max 1.468
_refine_diff_density_min -0.917
_refine_diff_density_rms 0.152
_refine_ls_extinction_method none
_refine_ls_goodness_of_fit_ref 0.992
_refine_ls_hydrogen_treatment mixed
_refine_ls_matrix_type full
_refine_ls_number_parameters 224
_refine_ls_number_reflns 2789
_refine_ls_number_restraints 2
_refine_ls_restrained_S_all 0.991
_refine_ls_R_factor_all 0.1187
_refine_ls_R_factor_gt 0.0700
_refine_ls_shift/su_max 0.000
_refine_ls_shift/su_mean 0.000
_refine_ls_structure_factor_coef Fsqd
_refine_ls_weighting_details 'w=1/[\s^2^(Fo^2^)+(0.0896P)^2^] where P=(Fo^2^+2Fc^2^)/3'
_refine_ls_weighting_scheme calc
_refine_ls_wR_factor_gt 0.1586
_refine_ls_wR_factor_ref 0.1854
_reflns_Friedel_coverage 0.000
_reflns_number_gt 1740
_reflns_number_total 2789
_reflns_threshold_expression 'I > 2\s(I)'
_cod_data_source_file c9nj00229d2.cif
_cod_data_source_block 3-beta
_cod_depositor_comments 'Adding full bibliography for 7058224--7058230.cif.'
_cod_database_code 7058226
_publcif_datablock.id {e7ad67ec-91d8-40d6-8d35-89f80351c993}

_shelx_shelxl_version_number 2018/3
_shelx_space_group_comment
;
The symmetry employed for this shelxl refinement is uniquely defined
by the following loop, which should always be used as a source of
symmetry information in preference to the above space-group names.
They are only intended as comments.
;

loop_
_space_group_symop_operation_xyz
'x, y, z'
'-x+1/2, y+1/2, -z+1/2'
'-x, -y, -z'
'x-1/2, -y-1/2, z-1/2'

loop_
_atom_site_label
_atom_site_type_symbol
_atom_site_fract_x
_atom_site_fract_y
_atom_site_fract_z
_atom_site_U_iso_or_equiv
_atom_site_adp_type
_atom_site_occupancy
_atom_site_site_symmetry_order
_atom_site_calc_flag
_atom_site_refinement_flags_posn
_atom_site_refinement_flags_adp
Mo1 Mo 0.56967(6) 0.21738(6) 0.15325(6) 0.0415(3) Uani 1 1 d . .
C10 C 0.8166(7) 0.2162(7) 0.1243(6) 0.0372(19) Uani 1 1 d . .
O3 O 0.5899(6) 0.2250(5) 0.2876(5) 0.0550(16) Uani 1 1 d . .
O4 O 0.4904(5) 0.0765(5) 0.1203(4) 0.0501(16) Uani 1 1 d . .
O2 O 0.7151(5) 0.1615(5) 0.1294(4) 0.0451(14) Uani 1 1 d . .
C11 C 0.9051(7) 0.1353(7) 0.1139(6) 0.041(2) Uani 1 1 d . .
H11 H 0.897104 0.042400 0.117285 0.050 Uiso 1 1 calc R U
O1 O 0.4430(4) 0.3495(5) 0.1309(4) 0.0414(14) Uani 1 1 d . .
N2 N 0.6394(6) 0.4217(5) 0.1285(5) 0.0377(16) Uani 1 1 d . .
N1 N 0.5637(5) 0.5268(5) 0.1255(5) 0.0373(16) Uani 1 1 d . .
C1 C 0.4661(7) 0.4805(7) 0.1286(6) 0.0345(18) Uani 1 1 d . .
O5 O 1.0879(5) 0.0996(5) 0.0841(5) 0.0548(16) Uani 1 1 d . .
C9 C 0.8290(7) 0.3599(7) 0.1205(6) 0.0395(19) Uani 1 1 d . .
C8 C 0.7399(7) 0.4515(7) 0.1240(7) 0.044(2) Uani 1 1 d . .
H8 H 0.757097 0.542673 0.122878 0.053 Uiso 1 1 calc R U
C12 C 1.0066(7) 0.1889(8) 0.0984(7) 0.046(2) Uani 1 1 d . .
C13 C 1.0217(8) 0.3283(8) 0.0982(7) 0.052(2) Uani 1 1 d . .
H13 H 1.089937 0.365439 0.089182 0.062 Uiso 1 1 calc R U
C14 C 0.9332(8) 0.4086(8) 0.1115(7) 0.052(2) Uani 1 1 d . .
H14 H 0.944143 0.501278 0.114637 0.062 Uiso 1 1 calc R U
C15 C 1.1869(8) 0.1538(9) 0.0507(8) 0.060(3) Uani 1 1 d . .
H15A H 1.166940 0.208565 -0.011658 0.091 Uiso 1 1 calc R U
H15B H 1.233960 0.081373 0.034354 0.091 Uiso 1 1 calc R U
H15C H 1.226094 0.207550 0.107238 0.091 Uiso 1 1 calc R U
C3 C 0.3753(7) 0.7127(7) 0.1031(6) 0.0386(19) Uani 1 1 d . .
C4 C 0.2868(7) 0.7920(7) 0.1172(6) 0.043(2) Uani 1 1 d . .
H4 H 0.290122 0.883213 0.101499 0.052 Uiso 1 1 calc R U
C7 C 0.2763(7) 0.5273(7) 0.1682(6) 0.042(2) Uani 1 1 d . .
H7 H 0.272188 0.436481 0.184928 0.050 Uiso 1 1 calc R U
C2 C 0.3718(6) 0.5746(7) 0.1310(6) 0.0337(18) Uani 1 1 d . .
C6 C 0.1889(7) 0.6089(8) 0.1810(6) 0.046(2) Uani 1 1 d . .
H6 H 0.127289 0.574635 0.207688 0.055 Uiso 1 1 calc R U
C5 C 0.1934(7) 0.7443(8) 0.1534(7) 0.045(2) Uani 1 1 d . .
H5 H 0.133927 0.801313 0.159419 0.055 Uiso 1 1 calc R U
N3 N 0.4619(6) 0.7655(6) 0.0517(6) 0.0419(17) Uani 1 1 d D .
H3A H 0.527(2) 0.729(5) 0.067(6) 0.050 Uiso 1 1 d D U
H3B H 0.474(6) 0.847(2) 0.072(5) 0.050 Uiso 1 1 d D U

loop_
_atom_site_aniso_label
_atom_site_aniso_U_11
_atom_site_aniso_U_22
_atom_site_aniso_U_33
_atom_site_aniso_U_23
_atom_site_aniso_U_13
_atom_site_aniso_U_12
Mo1 0.0546(6) 0.0225(4) 0.0480(5) 0.0046(3) 0.0095(4) -0.0011(3)
C10 0.044(5) 0.028(4) 0.038(5) -0.003(3) -0.001(4) 0.002(4)
O3 0.078(5) 0.035(3) 0.052(4) 0.009(3) 0.008(3) 0.001(3)
O4 0.074(4) 0.025(3) 0.054(4) 0.001(2) 0.018(3) -0.012(3)
O2 0.053(4) 0.027(3) 0.054(4) 0.002(2) 0.003(3) -0.007(3)
C11 0.046(5) 0.028(4) 0.046(5) -0.001(3) -0.008(4) 0.005(4)
O1 0.049(4) 0.025(2) 0.050(4) 0.000(2) 0.006(3) -0.003(2)
N2 0.043(4) 0.021(3) 0.049(4) -0.001(3) 0.006(3) -0.003(3)
N1 0.047(4) 0.022(3) 0.042(4) 0.003(3) 0.005(3) 0.002(3)
C1 0.042(5) 0.031(4) 0.029(4) -0.005(3) 0.000(4) -0.006(4)
O5 0.054(4) 0.043(3) 0.067(4) 0.003(3) 0.007(3) 0.010(3)
C9 0.054(5) 0.024(4) 0.038(5) -0.001(3) 0.000(4) 0.000(4)
C8 0.052(6) 0.023(4) 0.056(6) -0.005(3) 0.004(5) 0.004(4)
C12 0.047(6) 0.043(5) 0.045(5) 0.000(4) 0.000(4) 0.010(4)
C13 0.052(6) 0.042(4) 0.060(6) -0.010(4) 0.003(5) -0.006(4)
C14 0.049(6) 0.036(4) 0.068(6) -0.009(4) 0.000(5) 0.002(4)
C15 0.066(7) 0.043(5) 0.071(7) 0.004(5) 0.007(5) 0.010(5)
C3 0.055(6) 0.026(4) 0.035(5) -0.007(3) 0.006(4) -0.002(4)
C4 0.053(6) 0.030(4) 0.043(5) -0.002(4) -0.003(4) 0.010(4)
C7 0.049(5) 0.030(4) 0.046(5) 0.007(3) 0.009(4) -0.001(4)
C2 0.046(5) 0.030(4) 0.025(4) -0.002(3) 0.003(4) -0.003(3)
C6 0.046(5) 0.045(5) 0.047(5) -0.001(4) 0.009(4) 0.001(4)
C5 0.041(5) 0.042(4) 0.051(6) -0.006(4) -0.002(4) 0.012(4)
N3 0.045(4) 0.023(3) 0.058(5) -0.003(3) 0.010(4) -0.004(3)

loop_
_atom_type_symbol
_atom_type_description
_atom_type_scat_dispersion_real
_atom_type_scat_dispersion_imag
_atom_type_scat_source
C C 0.0033 0.0016 'International Tables Vol C Tables 4.2.6.8 and 6.1.1.4'
H H 0.0000 0.0000 'International Tables Vol C Tables 4.2.6.8 and 6.1.1.4'
Mo Mo -1.6832 0.6857 'International Tables Vol C Tables 4.2.6.8 and 6.1.1.4'
N N 0.0061 0.0033 'International Tables Vol C Tables 4.2.6.8 and 6.1.1.4'
O O 0.0106 0.0060 'International Tables Vol C Tables 4.2.6.8 and 6.1.1.4'

loop_
_geom_angle_atom_site_label_1
_geom_angle_atom_site_label_2
_geom_angle_atom_site_label_3
_geom_angle
O3 Mo1 O4 106.0(3)
O3 Mo1 O2 99.9(3)
O4 Mo1 O2 102.8(2)
O3 Mo1 O1 96.1(3)
O4 Mo1 O1 96.3(3)
O2 Mo1 O1 150.5(2)
O3 Mo1 N2 95.7(2)
O4 Mo1 N2 156.4(3)
O2 Mo1 N2 82.2(2)
O1 Mo1 N2 71.7(2)
O2 C10 C11 120.2(6)
O2 C10 C9 119.9(7)
C11 C10 C9 119.6(7)
C10 O2 Mo1 139.1(4)
C10 C11 C12 121.2(7)
C10 C11 H11 119.4
C12 C11 H11 119.4
C1 O1 Mo1 118.8(5)
C8 N2 N1 117.5(6)
C8 N2 Mo1 127.3(5)
N1 N2 Mo1 115.0(4)
C1 N1 N2 110.0(6)
N1 C1 O1 123.4(7)
N1 C1 C2 119.8(6)
O1 C1 C2 116.8(6)
C12 O5 C15 116.8(6)
C14 C9 C8 119.4(7)
C14 C9 C10 117.0(7)
C8 C9 C10 123.5(7)
N2 C8 C9 126.6(7)
N2 C8 H8 116.7
C9 C8 H8 116.7
O5 C12 C11 116.6(7)
O5 C12 C13 123.3(8)
C11 C12 C13 120.1(8)
C14 C13 C12 118.2(8)
C14 C13 H13 120.9
C12 C13 H13 120.9
C13 C14 C9 123.6(8)
C13 C14 H14 118.2
C9 C14 H14 118.2
O5 C15 H15A 109.5
O5 C15 H15B 109.5
H15A C15 H15B 109.5
O5 C15 H15C 109.5
H15A C15 H15C 109.5
H15B C15 H15C 109.5
C4 C3 N3 119.9(6)
C4 C3 C2 118.1(7)
N3 C3 C2 121.6(7)
C3 C4 C5 123.4(7)
C3 C4 H4 118.3
C5 C4 H4 118.3
C6 C7 C2 122.7(7)
C6 C7 H7 118.7
C2 C7 H7 118.7
C7 C2 C3 117.8(7)
C7 C2 C1 118.5(6)
C3 C2 C1 123.6(7)
C7 C6 C5 118.9(7)
C7 C6 H6 120.5
C5 C6 H6 120.5
C4 C5 C6 118.9(7)
C4 C5 H5 120.5
C6 C5 H5 120.5
C3 N3 H3A 117(5)
C3 N3 H3B 109(5)
H3A N3 H3B 102(6)

loop_
_geom_bond_atom_site_label_1
_geom_bond_atom_site_label_2
_geom_bond_distance
Mo1 O3 1.682(6)
Mo1 O4 1.715(5)
Mo1 O2 1.917(5)
Mo1 O1 2.010(5)
Mo1 N2 2.239(6)
C10 O2 1.358(9)
C10 C11 1.364(10)
C10 C9 1.437(9)
C11 C12 1.382(11)
C11 H11 0.9300
O1 C1 1.333(8)
N2 C8 1.265(10)
N2 N1 1.388(8)
N1 C1 1.278(9)
C1 C2 1.482(10)
O5 C12 1.359(9)
O5 C15 1.437(10)
C9 C14 1.375(11)
C9 C8 1.420(10)
C8 H8 0.9300
C12 C13 1.397(10)
C13 C14 1.369(11)
C13 H13 0.9300
C14 H14 0.9300
C15 H15A 0.9600
C15 H15B 0.9600
C15 H15C 0.9600
C3 C4 1.366(10)
C3 N3 1.417(10)
C3 C2 1.419(9)
C4 C5 1.369(11)
C4 H4 0.9300
C7 C6 1.365(11)
C7 C2 1.395(10)
C7 H7 0.9300
C6 C5 1.393(11)
C6 H6 0.9300
C5 H5 0.9300
N3 H3A 0.8600(11)
N3 H3B 0.8600(11)

loop_
_geom_torsion_atom_site_label_1
_geom_torsion_atom_site_label_2
_geom_torsion_atom_site_label_3
_geom_torsion_atom_site_label_4
_geom_torsion
C11 C10 O2 Mo1 174.2(6)
C9 C10 O2 Mo1 -11.1(12)
O2 C10 C11 C12 173.9(7)
C9 C10 C11 C12 -0.8(12)
C8 N2 N1 C1 178.7(7)
Mo1 N2 N1 C1 -5.6(7)
N2 N1 C1 O1 -2.0(10)
N2 N1 C1 C2 177.4(6)
Mo1 O1 C1 N1 9.8(9)
Mo1 O1 C1 C2 -169.6(5)
O2 C10 C9 C14 -177.8(7)
C11 C10 C9 C14 -3.1(12)
O2 C10 C9 C8 1.3(12)
C11 C10 C9 C8 176.0(8)
N1 N2 C8 C9 -176.6(7)
Mo1 N2 C8 C9 8.3(13)
C14 C9 C8 N2 177.5(8)
C10 C9 C8 N2 -1.6(14)
C15 O5 C12 C11 170.1(8)
C15 O5 C12 C13 -10.0(12)
C10 C11 C12 O5 -177.0(7)
C10 C11 C12 C13 3.0(13)
O5 C12 C13 C14 178.9(8)
C11 C12 C13 C14 -1.2(13)
C12 C13 C14 C9 -2.9(14)
C8 C9 C14 C13 -174.1(8)
C10 C9 C14 C13 5.0(13)
N3 C3 C4 C5 171.3(8)
C2 C3 C4 C5 -2.3(12)
C6 C7 C2 C3 -1.7(12)
C6 C7 C2 C1 174.8(7)
C4 C3 C2 C7 1.9(11)
N3 C3 C2 C7 -171.6(7)
C4 C3 C2 C1 -174.4(7)
N3 C3 C2 C1 12.1(12)
N1 C1 C2 C7 -159.7(7)
O1 C1 C2 C7 19.7(10)
N1 C1 C2 C3 16.6(11)
O1 C1 C2 C3 -163.9(7)
C2 C7 C6 C5 1.7(13)
C3 C4 C5 C6 2.3(13)
C7 C6 C5 C4 -1.9(13)
